data_4081757
loop_
_publ_author_name
'Yan, KaKing'
'Upton, Brianna M.'
'Zhu, Jing'
'Ellern, Arkady'
'Sadow, Aaron D.'

_publ_section_title
;
 Nucleophilicity of Neutral versus Cationic Magnesium Silyl Compounds
;
_journal_issue 22
_journal_name_full Organometallics
_journal_page_first 6834
_journal_paper_doi 10.1021/om400447q
_journal_volume 32
_journal_year 2013
_chemical_formula_sum 'C38 H50 B F15 Mg N2 Si4'
_chemical_formula_weight 967.28
_chemical_name_common Sad233
_space_group_IT_number 14
_symmetry_cell_setting monoclinic
_symmetry_space_group_name_Hall '-P 2ybc'
_symmetry_space_group_name_H-M 'P 1 21/c 1'
_atom_sites_solution_hydrogens geom
_atom_sites_solution_primary direct
_atom_sites_solution_secondary difmap
_audit_creation_method 'APEX2 v2010.11-3'
_cell_angle_alpha 90
_cell_angle_beta 109.720(3)
_cell_angle_gamma 90
_cell_formula_units_Z 4
_cell_length_a 13.311(2)
_cell_length_b 19.888(4)
_cell_length_c 18.450(3)
_cell_measurement_reflns_used 2291
_cell_measurement_temperature 173.(2)
_cell_measurement_theta_max 18.7611
_cell_measurement_theta_min 2.3600
_cell_volume 4597.8(14)
_computing_cell_refinement 'SAINT V7.66A (Bruker AXS, 2009)'
_computing_data_collection 'APEX2 Suite (Bruker AXS, 2009)'
_computing_data_reduction 'SAINT V7.66A (Bruker AXS, 2009)'
_computing_molecular_graphics 'XSHELL (Bruker AXS, 2007)'
_computing_publication_material 'APEX2 Suite (Bruker AXS, 2009)'
_computing_structure_refinement 'SHELXL-97 (Sheldrick, 2008)'
_computing_structure_solution 'SHELXS-97 (Sheldrick, 2008)'
_diffrn_ambient_temperature 173.(2)
_diffrn_detector_area_resol_mean 8.3333
_diffrn_measured_fraction_theta_full 0.996
_diffrn_measured_fraction_theta_max 0.996
_diffrn_measurement_device_type ' BRUKER APEX2 CCD Diffractometer'
_diffrn_measurement_method '\w scan'
_diffrn_radiation_type MoK\a
_diffrn_radiation_wavelength 0.71073
_diffrn_reflns_av_R_equivalents 0.1170
_diffrn_reflns_av_sigmaI/netI 0.0998
_diffrn_reflns_limit_h_max 15
_diffrn_reflns_limit_h_min -15
_diffrn_reflns_limit_k_max 23
_diffrn_reflns_limit_k_min -23
_diffrn_reflns_limit_l_max 21
_diffrn_reflns_limit_l_min -21
_diffrn_reflns_number 36051
_diffrn_reflns_theta_full 25.10
_diffrn_reflns_theta_max 25.10
_diffrn_reflns_theta_min 1.56
_exptl_absorpt_coefficient_mu 0.234
_exptl_absorpt_correction_T_max 0.74
_exptl_absorpt_correction_T_min 0.66
_exptl_absorpt_correction_type multi-scan
_exptl_absorpt_process_details 'SADABS V2008/1 (Bruker AXS)'
_exptl_crystal_colour colourless
_exptl_crystal_density_diffrn 1.397
_exptl_crystal_density_method 'not measured'
_exptl_crystal_description plate
_exptl_crystal_F_000 2000
_exptl_crystal_size_max 0.26
_exptl_crystal_size_mid 0.11
_exptl_crystal_size_min 0.05
_refine_diff_density_max 0.278
_refine_diff_density_min -0.294
_refine_ls_extinction_method none
_refine_ls_goodness_of_fit_ref 0.987
_refine_ls_hydrogen_treatment mixed
_refine_ls_matrix_type full
_refine_ls_number_parameters 571
_refine_ls_number_reflns 8155
_refine_ls_number_restraints 0
_refine_ls_restrained_S_all 0.987
_refine_ls_R_factor_all 0.1209
_refine_ls_R_factor_gt 0.0505
_refine_ls_shift/su_max 0.001
_refine_ls_shift/su_mean 0.000
_refine_ls_structure_factor_coef Fsqd
_refine_ls_weighting_details 'calc w=1/[\s^2^(Fo^2^)+(0.0361P)^2^+0.4759P] where P=(Fo^2^+2Fc^2^)/3'
_refine_ls_weighting_scheme calc
_refine_ls_wR_factor_gt 0.0863
_refine_ls_wR_factor_ref 0.1072
_reflns_number_gt 4595
_reflns_number_total 8155
_reflns_threshold_expression >2sigma(I)
_cod_data_source_file om400447q_si_001.cif
_cod_data_source_block dpeMg{Si(SiMe3)3}MeB(C6F5)3
_cod_database_code 4081757

loop_
_symmetry_equiv_pos_as_xyz
'x, y, z'
'-x, y+1/2, -z+1/2'
'-x, -y, -z'
'x, -y-1/2, z-1/2'

loop_
_atom_site_type_symbol
_atom_site_label
_atom_site_fract_x
_atom_site_fract_y
_atom_site_fract_z
_atom_site_U_iso_or_equiv
_atom_site_adp_type
_atom_site_calc_flag
_atom_site_refinement_flags
_atom_site_occupancy
Mg Mg1 0.75543(9) 0.06273(5) 0.29289(6) 0.0230(3) Uani d . 1
B B1 0.4998(3) 0.18971(19) 0.2580(2) 0.0255(10) Uani d . 1
H H11 0.658(3) 0.1547(15) 0.3125(19) 0.025(10) Uiso d . 1
H H12 0.586(2) 0.0884(17) 0.2704(17) 0.032(9) Uiso d . 1
H H13 0.622(2) 0.1464(16) 0.2266(19) 0.026(10) Uiso d . 1
C C1 0.6934(3) 0.1042(2) 0.0544(2) 0.0525(12) Uani d . 1
H H1A 0.6592 0.1258 0.0044 0.079 Uiso calc R 1
H H1B 0.6415 0.0996 0.0812 0.079 Uiso calc R 1
H H1C 0.7195 0.0597 0.0466 0.079 Uiso calc R 1
C C2 0.7480(3) 0.24061(19) 0.1226(2) 0.0544(12) Uani d . 1
H H2A 0.8047 0.2742 0.1412 0.082 Uiso calc R 1
H H2B 0.7091 0.2369 0.1591 0.082 Uiso calc R 1
H H2C 0.6986 0.2543 0.0721 0.082 Uiso calc R 1
C C3 0.9004(3) 0.1698(2) 0.0577(2) 0.0465(11) Uani d . 1
H H3A 0.8613 0.1908 0.0082 0.07 Uiso calc R 1
H H3B 0.9285 0.1262 0.0487 0.07 Uiso calc R 1
H H3C 0.9596 0.1989 0.0868 0.07 Uiso calc R 1
C C4 0.8926(3) 0.26728(19) 0.3328(2) 0.0491(11) Uani d . 1
H H4A 0.8527 0.2427 0.3603 0.074 Uiso calc R 1
H H4B 0.8426 0.2868 0.2856 0.074 Uiso calc R 1
H H4C 0.9342 0.3032 0.3657 0.074 Uiso calc R 1
C C5 1.0551(3) 0.2611(2) 0.2547(2) 0.0535(12) Uani d . 1
H H5A 1.0026 0.279 0.2075 0.08 Uiso calc R 1
H H5B 1.1074 0.2336 0.2413 0.08 Uiso calc R 1
H H5C 1.0917 0.2984 0.2877 0.08 Uiso calc R 1
C C6 1.0905(3) 0.1816(2) 0.3988(2) 0.0462(11) Uani d . 1
H H6A 1.1312 0.2211 0.4243 0.069 Uiso calc R 1
H H6B 1.1386 0.1493 0.3873 0.069 Uiso calc R 1
H H6C 1.0568 0.1606 0.4328 0.069 Uiso calc R 1
C C7 1.1490(3) 0.09110(19) 0.2232(2) 0.0446(11) Uani d . 1
H H7A 1.2023 0.06 0.2165 0.067 Uiso calc R 1
H H7B 1.1814 0.1182 0.2696 0.067 Uiso calc R 1
H H7C 1.1233 0.1207 0.1783 0.067 Uiso calc R 1
C C8 0.9936(3) -0.0201(2) 0.1524(2) 0.0522(12) Uani d . 1
H H8A 0.9656 0.0039 0.1033 0.078 Uiso calc R 1
H H8B 0.9382 -0.0498 0.1585 0.078 Uiso calc R 1
H H8C 1.0556 -0.0469 0.1531 0.078 Uiso calc R 1
C C9 1.0881(3) -0.0077(2) 0.3253(2) 0.0484(11) Uani d . 1
H H9A 1.0338 -0.0398 0.3286 0.073 Uiso calc R 1
H H9B 1.1062 0.023 0.3694 0.073 Uiso calc R 1
H H9C 1.1521 -0.0323 0.3257 0.073 Uiso calc R 1
C C10 0.8940(3) 0.06835(19) 0.4660(2) 0.0391(10) Uani d . 1
H H10A 0.9463 0.0741 0.4391 0.047 Uiso calc R 1
H H10B 0.9266 0.0408 0.5128 0.047 Uiso calc R 1
C C11 0.8579(4) 0.1357(2) 0.4863(2) 0.0589(13) Uani d . 1
H H11A 0.8549 0.1696 0.4463 0.071 Uiso calc R 1
H H11B 0.9068 0.1519 0.5365 0.071 Uiso calc R 1
C C12 0.7474(4) 0.1224(2) 0.4899(2) 0.0538(13) Uani d . 1
H H12A 0.6967 0.1575 0.4614 0.065 Uiso calc R 1
H H12B 0.7492 0.1221 0.544 0.065 Uiso calc R 1
C C13 0.7143(3) 0.05361(18) 0.4527(2) 0.0357(10) Uani d . 1
H H13A 0.7157 0.0195 0.4922 0.043 Uiso calc R 1
H H13B 0.6414 0.0554 0.4143 0.043 Uiso calc R 1
C C14 0.8062(3) -0.03693(16) 0.4111(2) 0.0326(9) Uani d . 1
H H14A 0.8149 -0.057 0.462 0.039 Uiso calc R 1
H H14B 0.8707 -0.0475 0.3981 0.039 Uiso calc R 1
C C15 0.7093(3) -0.06662(17) 0.35117(19) 0.0334(9) Uani d . 1
H H15A 0.7156 -0.1162 0.3517 0.04 Uiso calc R 1
H H15B 0.6446 -0.0549 0.3635 0.04 Uiso calc R 1
C C16 0.7708(3) -0.07797(17) 0.2397(2) 0.0326(9) Uani d . 1
H H16A 0.7753 -0.126 0.2545 0.039 Uiso calc R 1
H H16B 0.8435 -0.0584 0.2578 0.039 Uiso calc R 1
C C17 0.7199(3) -0.0701(2) 0.1533(2) 0.0413(11) Uani d . 1
H H17A 0.7239 -0.1128 0.1268 0.05 Uiso calc R 1
H H17B 0.7565 -0.0345 0.1341 0.05 Uiso calc R 1
C C18 0.6036(3) -0.05077(18) 0.1390(2) 0.0386(10) Uani d . 1
H H18A 0.5893 -0.0042 0.1194 0.046 Uiso calc R 1
H H18B 0.5544 -0.0816 0.1014 0.046 Uiso calc R 1
C C19 0.5909(3) -0.05708(17) 0.21736(19) 0.0309(9) Uani d . 1
H H19A 0.5366 -0.0252 0.2225 0.037 Uiso calc R 1
H H19B 0.5697 -0.1033 0.2259 0.037 Uiso calc R 1
C C20 0.4563(3) 0.17759(16) 0.33146(19) 0.0219(8) Uani d . 1
C C21 0.4376(3) 0.11323(17) 0.3526(2) 0.0257(8) Uani d . 1
C C22 0.3980(3) 0.09780(17) 0.4104(2) 0.0282(9) Uani d . 1
C C23 0.3727(3) 0.14852(19) 0.4513(2) 0.0299(9) Uani d . 1
C C24 0.3854(3) 0.21384(18) 0.43190(19) 0.0281(9) Uani d . 1
C C25 0.4257(3) 0.22664(16) 0.37365(19) 0.0253(8) Uani d . 1
C C26 0.3951(3) 0.17455(16) 0.18124(18) 0.0230(8) Uani d . 1
C C27 0.3795(3) 0.12129(18) 0.1308(2) 0.0342(9) Uani d . 1
C C28 0.2905(3) 0.1121(2) 0.0670(2) 0.0407(10) Uani d . 1
C C29 0.2086(3) 0.1582(2) 0.0505(2) 0.0369(10) Uani d . 1
C C30 0.2185(3) 0.21189(19) 0.0985(2) 0.0314(9) Uani d . 1
C C31 0.3083(3) 0.21778(17) 0.1616(2) 0.0254(8) Uani d . 1
C C32 0.5494(3) 0.26562(16) 0.25467(19) 0.0227(8) Uani d . 1
C C33 0.6198(3) 0.29706(18) 0.3191(2) 0.0294(9) Uani d . 1
C C34 0.6689(3) 0.35730(18) 0.3184(2) 0.0321(9) Uani d . 1
C C35 0.6518(3) 0.38996(17) 0.2497(2) 0.0322(9) Uani d . 1
C C36 0.5852(3) 0.36158(18) 0.1834(2) 0.0297(9) Uani d . 1
C C37 0.5373(3) 0.30090(17) 0.1870(2) 0.0284(9) Uani d . 1
C C38 0.6030(3) 0.13995(19) 0.2669(2) 0.0264(9) Uani d . 1
F F1 0.45536(16) 0.05893(9) 0.31318(11) 0.0354(5) Uani d . 1
F F2 0.38409(17) 0.03344(10) 0.42793(12) 0.0463(6) Uani d . 1
F F3 0.33294(16) 0.13474(10) 0.50795(11) 0.0419(6) Uani d . 1
F F4 0.35700(17) 0.26515(10) 0.46845(11) 0.0427(6) Uani d . 1
F F5 0.43508(16) 0.29279(9) 0.35905(11) 0.0362(5) Uani d . 1
F F6 0.45698(19) 0.07392(11) 0.14128(12) 0.0538(7) Uani d . 1
F F7 0.2814(2) 0.05809(12) 0.02127(13) 0.0687(8) Uani d . 1
F F8 0.12103(18) 0.15025(12) -0.01239(12) 0.0590(7) Uani d . 1
F F9 0.14033(16) 0.25801(11) 0.08326(12) 0.0472(6) Uani d . 1
F F10 0.31196(15) 0.27204(9) 0.20739(11) 0.0357(5) Uani d . 1
F F11 0.64568(16) 0.26637(10) 0.38879(11) 0.0374(5) Uani d . 1
F F12 0.73648(17) 0.38458(10) 0.38356(12) 0.0493(6) Uani d . 1
F F13 0.70124(17) 0.44872(10) 0.24746(13) 0.0527(7) Uani d . 1
F F14 0.56961(18) 0.39199(11) 0.11533(12) 0.0507(6) Uani d . 1
F F15 0.47708(17) 0.27543(10) 0.11835(11) 0.0421(6) Uani d . 1
N N1 0.7942(2) 0.03698(13) 0.41474(15) 0.0251(7) Uani d . 1
N N2 0.6985(2) -0.04050(13) 0.27264(16) 0.0261(7) Uani d . 1
Si Si1 0.89519(8) 0.11327(5) 0.23794(6) 0.0259(2) Uani d . 1
Si Si2 0.80823(8) 0.15706(5) 0.11383(6) 0.0322(3) Uani d . 1
Si Si3 0.98526(8) 0.20794(5) 0.30721(6) 0.0342(3) Uani d . 1
Si Si4 1.03427(8) 0.04198(5) 0.23322(6) 0.0316(3) Uani d . 1

loop_
_atom_site_aniso_label
_atom_site_aniso_U_11
_atom_site_aniso_U_22
_atom_site_aniso_U_33
_atom_site_aniso_U_12
_atom_site_aniso_U_13
_atom_site_aniso_U_23
Mg1 0.0270(7) 0.0209(6) 0.0233(6) -0.0009(5) 0.0112(5) 0.0017(5)
B1 0.034(3) 0.021(2) 0.025(2) 0.0077(19) 0.015(2) 0.0017(19)
C1 0.047(3) 0.064(3) 0.039(3) -0.013(2) 0.005(2) 0.013(2)
C2 0.063(3) 0.045(3) 0.059(3) 0.012(2) 0.025(3) 0.023(2)
C3 0.049(3) 0.061(3) 0.034(2) -0.011(2) 0.019(2) 0.010(2)
C4 0.051(3) 0.041(3) 0.060(3) 0.002(2) 0.024(2) -0.007(2)
C5 0.059(3) 0.041(3) 0.072(3) -0.020(2) 0.037(3) -0.006(2)
C6 0.037(3) 0.050(3) 0.047(3) -0.010(2) 0.009(2) -0.013(2)
C7 0.038(3) 0.044(3) 0.060(3) 0.009(2) 0.027(2) 0.010(2)
C8 0.057(3) 0.049(3) 0.059(3) 0.004(2) 0.030(3) -0.008(2)
C9 0.042(3) 0.053(3) 0.052(3) 0.014(2) 0.018(2) 0.022(2)
C10 0.040(3) 0.043(3) 0.029(2) -0.003(2) 0.0042(19) 0.004(2)
C11 0.088(4) 0.041(3) 0.040(3) -0.015(3) 0.012(3) -0.006(2)
C12 0.091(4) 0.040(3) 0.032(2) 0.023(3) 0.023(3) 0.002(2)
C13 0.043(3) 0.045(3) 0.027(2) 0.011(2) 0.022(2) 0.0033(19)
C14 0.042(2) 0.024(2) 0.034(2) 0.0059(18) 0.0158(19) 0.0068(18)
C15 0.050(3) 0.020(2) 0.035(2) -0.0070(19) 0.020(2) 0.0017(18)
C16 0.038(2) 0.022(2) 0.044(2) 0.0035(18) 0.022(2) -0.0002(18)
C17 0.051(3) 0.042(3) 0.040(3) -0.004(2) 0.027(2) -0.010(2)
C18 0.051(3) 0.029(2) 0.034(2) -0.0058(19) 0.012(2) -0.0011(18)
C19 0.035(2) 0.020(2) 0.039(2) -0.0059(17) 0.0133(19) -0.0075(18)
C20 0.018(2) 0.0224(19) 0.025(2) 0.0019(15) 0.0060(16) 0.0045(16)
C21 0.024(2) 0.026(2) 0.030(2) 0.0002(17) 0.0114(17) 0.0000(18)
C22 0.029(2) 0.023(2) 0.035(2) -0.0048(17) 0.0128(19) 0.0049(18)
C23 0.028(2) 0.042(2) 0.023(2) -0.0019(18) 0.0121(18) 0.0082(19)
C24 0.029(2) 0.032(2) 0.025(2) 0.0056(18) 0.0110(18) 0.0002(18)
C25 0.029(2) 0.018(2) 0.030(2) 0.0030(16) 0.0112(18) 0.0053(17)
C26 0.029(2) 0.024(2) 0.0191(19) -0.0020(16) 0.0112(17) 0.0047(16)
C27 0.044(3) 0.030(2) 0.028(2) 0.0099(19) 0.012(2) 0.0016(19)
C28 0.059(3) 0.039(3) 0.022(2) -0.002(2) 0.012(2) -0.009(2)
C29 0.035(3) 0.050(3) 0.021(2) -0.008(2) 0.003(2) 0.004(2)
C30 0.028(2) 0.034(2) 0.033(2) -0.0003(19) 0.012(2) 0.0090(19)
C31 0.025(2) 0.026(2) 0.026(2) -0.0045(17) 0.0097(18) 0.0004(17)
C32 0.021(2) 0.0232(19) 0.025(2) 0.0060(16) 0.0091(17) 0.0048(17)
C33 0.032(2) 0.027(2) 0.031(2) 0.0053(18) 0.0112(19) 0.0074(18)
C34 0.025(2) 0.030(2) 0.038(2) -0.0012(18) 0.0070(19) -0.0049(19)
C35 0.027(2) 0.021(2) 0.052(3) -0.0037(18) 0.017(2) 0.007(2)
C36 0.028(2) 0.030(2) 0.032(2) 0.0059(18) 0.0108(19) 0.0151(19)
C37 0.027(2) 0.029(2) 0.029(2) 0.0012(18) 0.0086(18) 0.0022(18)
C38 0.029(2) 0.025(2) 0.026(2) 0.0025(18) 0.011(2) 0.0027(19)
F1 0.0473(14) 0.0216(11) 0.0451(13) -0.0033(10) 0.0256(11) -0.0026(10)
F2 0.0632(16) 0.0300(12) 0.0548(15) -0.0100(11) 0.0319(13) 0.0073(11)
F3 0.0474(14) 0.0539(15) 0.0309(12) -0.0056(11) 0.0216(11) 0.0075(11)
F4 0.0570(15) 0.0431(13) 0.0371(13) 0.0092(11) 0.0279(12) -0.0021(11)
F5 0.0554(15) 0.0217(11) 0.0406(13) 0.0073(10) 0.0281(11) 0.0041(10)
F6 0.0685(17) 0.0448(14) 0.0423(14) 0.0210(13) 0.0111(13) -0.0131(12)
F7 0.095(2) 0.0574(17) 0.0387(14) 0.0024(14) 0.0031(14) -0.0241(13)
F8 0.0490(16) 0.0785(18) 0.0355(14) -0.0079(13) -0.0039(13) -0.0018(13)
F9 0.0286(13) 0.0595(15) 0.0483(14) 0.0094(12) 0.0061(11) 0.0106(12)
F10 0.0341(13) 0.0281(12) 0.0420(13) 0.0066(10) 0.0092(10) -0.0039(10)
F11 0.0438(14) 0.0356(12) 0.0279(12) -0.0060(10) 0.0055(10) 0.0028(10)
F12 0.0504(15) 0.0407(14) 0.0477(15) -0.0146(12) 0.0046(12) -0.0081(12)
F13 0.0464(15) 0.0331(13) 0.0779(18) -0.0113(11) 0.0198(13) 0.0139(12)
F14 0.0570(16) 0.0470(15) 0.0470(14) -0.0097(12) 0.0162(12) 0.0233(12)
F15 0.0476(14) 0.0483(14) 0.0268(12) -0.0124(11) 0.0080(11) 0.0100(11)
N1 0.0272(18) 0.0235(16) 0.0246(16) 0.0031(14) 0.0089(14) 0.0008(14)
N2 0.0297(18) 0.0239(16) 0.0288(17) -0.0036(14) 0.0152(15) -0.0006(14)
Si1 0.0284(6) 0.0249(6) 0.0266(6) -0.0002(5) 0.0123(5) 0.0023(5)
Si2 0.0348(7) 0.0333(6) 0.0306(6) -0.0009(5) 0.0139(5) 0.0084(5)
Si3 0.0339(7) 0.0312(6) 0.0412(7) -0.0053(5) 0.0175(5) -0.0027(5)
Si4 0.0322(7) 0.0317(6) 0.0349(6) 0.0049(5) 0.0167(5) 0.0067(5)

loop_
_atom_type_symbol
_atom_type_description
_atom_type_scat_dispersion_real
_atom_type_scat_dispersion_imag
_atom_type_scat_source
C C 0.0033 0.0016 'International Tables Vol C Tables 4.2.6.8 and 6.1.1.4'
H H 0.0000 0.0000 'International Tables Vol C Tables 4.2.6.8 and 6.1.1.4'
N N 0.0061 0.0033 'International Tables Vol C Tables 4.2.6.8 and 6.1.1.4'
B B 0.0013 0.0007 'International Tables Vol C Tables 4.2.6.8 and 6.1.1.4'
F F 0.0171 0.0103 'International Tables Vol C Tables 4.2.6.8 and 6.1.1.4'
Mg Mg 0.0486 0.0363 'International Tables Vol C Tables 4.2.6.8 and 6.1.1.4'
Si Si 0.0817 0.0704 'International Tables Vol C Tables 4.2.6.8 and 6.1.1.4'

loop_
_geom_angle_atom_site_label_1
_geom_angle_atom_site_label_2
_geom_angle_atom_site_label_3
_geom_angle
N2 Mg1 N1 84.46(11)
N2 Mg1 Si1 123.42(9)
N1 Mg1 Si1 122.56(9)
N2 Mg1 C14 56.98(10)
N1 Mg1 C14 30.73(10)
Si1 Mg1 C14 123.37(9)
N2 Mg1 H11 125.7(8)
N1 Mg1 H11 88.6(8)
Si1 Mg1 H11 105.4(7)
C14 Mg1 H11 115.1(8)
N2 Mg1 H12 84.9(9)
N1 Mg1 H12 96.8(8)
Si1 Mg1 H12 131.0(8)
C14 Mg1 H12 105.5(8)
H11 Mg1 H12 42.6(11)
C26 B1 C38 114.1(3)
C26 B1 C32 111.5(3)
C38 B1 C32 102.8(3)
C26 B1 C20 104.4(3)
C38 B1 C20 109.8(3)
C32 B1 C20 114.6(3)
Si2 C1 H1A 109.5
Si2 C1 H1B 109.5
H1A C1 H1B 109.5
Si2 C1 H1C 109.5
H1A C1 H1C 109.5
H1B C1 H1C 109.5
Si2 C2 H2A 109.5
Si2 C2 H2B 109.5
H2A C2 H2B 109.5
Si2 C2 H2C 109.5
H2A C2 H2C 109.5
H2B C2 H2C 109.5
Si2 C3 H3A 109.5
Si2 C3 H3B 109.5
H3A C3 H3B 109.5
Si2 C3 H3C 109.5
H3A C3 H3C 109.5
H3B C3 H3C 109.5
Si3 C4 H4A 109.5
Si3 C4 H4B 109.5
H4A C4 H4B 109.5
Si3 C4 H4C 109.5
H4A C4 H4C 109.5
H4B C4 H4C 109.5
Si3 C5 H5A 109.5
Si3 C5 H5B 109.5
H5A C5 H5B 109.5
Si3 C5 H5C 109.5
H5A C5 H5C 109.5
H5B C5 H5C 109.5
Si3 C6 H6A 109.5
Si3 C6 H6B 109.5
H6A C6 H6B 109.5
Si3 C6 H6C 109.5
H6A C6 H6C 109.5
H6B C6 H6C 109.5
Si4 C7 H7A 109.5
Si4 C7 H7B 109.5
H7A C7 H7B 109.5
Si4 C7 H7C 109.5
H7A C7 H7C 109.5
H7B C7 H7C 109.5
Si4 C8 H8A 109.5
Si4 C8 H8B 109.5
H8A C8 H8B 109.5
Si4 C8 H8C 109.5
H8A C8 H8C 109.5
H8B C8 H8C 109.5
Si4 C9 H9A 109.5
Si4 C9 H9B 109.5
H9A C9 H9B 109.5
Si4 C9 H9C 109.5
H9A C9 H9C 109.5
H9B C9 H9C 109.5
N1 C10 C11 103.8(3)
N1 C10 H10A 111.0
C11 C10 H10A 111.0
N1 C10 H10B 111.0
C11 C10 H10B 111.0
H10A C10 H10B 109.0
C10 C11 C12 104.5(3)
C10 C11 H11A 110.8
C12 C11 H11A 110.8
C10 C11 H11B 110.8
C12 C11 H11B 110.8
H11A C11 H11B 108.9
C11 C12 C13 105.8(3)
C11 C12 H12A 110.6
C13 C12 H12A 110.6
C11 C12 H12B 110.6
C13 C12 H12B 110.6
H12A C12 H12B 108.7
N1 C13 C12 105.4(3)
N1 C13 H13A 110.7
C12 C13 H13A 110.7
N1 C13 H13B 110.7
C12 C13 H13B 110.7
H13A C13 H13B 108.8
N1 C14 C15 110.1(3)
N1 C14 Mg1 49.04(15)
C15 C14 Mg1 77.75(19)
N1 C14 H14A 109.6
C15 C14 H14A 109.6
Mg1 C14 H14A 157.8
N1 C14 H14B 109.6
C15 C14 H14B 109.6
Mg1 C14 H14B 87.8
H14A C14 H14B 108.2
N2 C15 C14 110.7(3)
N2 C15 H15A 109.5
C14 C15 H15A 109.5
N2 C15 H15B 109.5
C14 C15 H15B 109.5
H15A C15 H15B 108.1
N2 C16 C17 104.8(3)
N2 C16 H16A 110.8
C17 C16 H16A 110.8
N2 C16 H16B 110.8
C17 C16 H16B 110.8
H16A C16 H16B 108.9
C16 C17 C18 106.0(3)
C16 C17 H17A 110.5
C18 C17 H17A 110.5
C16 C17 H17B 110.5
C18 C17 H17B 110.5
H17A C17 H17B 108.7
C19 C18 C17 104.2(3)
C19 C18 H18A 110.9
C17 C18 H18A 110.9
C19 C18 H18B 110.9
C17 C18 H18B 110.9
H18A C18 H18B 108.9
N2 C19 C18 104.2(3)
N2 C19 H19A 110.9
C18 C19 H19A 110.9
N2 C19 H19B 110.9
C18 C19 H19B 110.9
H19A C19 H19B 108.9
C21 C20 C25 112.1(3)
C21 C20 B1 120.6(3)
C25 C20 B1 127.1(3)
F1 C21 C22 114.7(3)
F1 C21 C20 120.0(3)
C22 C21 C20 125.3(3)
F2 C22 C23 119.2(3)
F2 C22 C21 121.2(3)
C23 C22 C21 119.6(3)
F3 C23 C22 120.8(3)
F3 C23 C24 120.6(3)
C22 C23 C24 118.6(3)
F4 C24 C23 120.4(3)
F4 C24 C25 120.0(3)
C23 C24 C25 119.5(3)
F5 C25 C24 114.8(3)
F5 C25 C20 120.3(3)
C24 C25 C20 124.8(3)
C27 C26 C31 112.2(3)
C27 C26 B1 127.8(3)
C31 C26 B1 120.0(3)
F6 C27 C28 115.1(3)
F6 C27 C26 120.1(3)
C28 C27 C26 124.8(4)
F7 C28 C27 120.8(4)
F7 C28 C29 119.7(4)
C27 C28 C29 119.5(4)
F8 C29 C30 121.2(4)
F8 C29 C28 120.1(4)
C30 C29 C28 118.7(4)
F9 C30 C31 120.9(3)
F9 C30 C29 120.0(3)
C31 C30 C29 119.1(4)
F10 C31 C30 115.8(3)
F10 C31 C26 118.5(3)
C30 C31 C26 125.6(3)
C33 C32 C37 112.4(3)
C33 C32 B1 122.7(3)
C37 C32 B1 124.4(3)
F11 C33 C34 115.7(3)
F11 C33 C32 119.3(3)
C34 C33 C32 124.9(3)
F12 C34 C33 121.4(3)
F12 C34 C35 119.0(3)
C33 C34 C35 119.6(3)
F13 C35 C36 120.5(3)
F13 C35 C34 120.5(3)
C36 C35 C34 119.1(3)
F14 C36 C35 119.9(3)
F14 C36 C37 120.8(3)
C35 C36 C37 119.3(3)
F15 C37 C36 114.9(3)
F15 C37 C32 120.3(3)
C36 C37 C32 124.7(3)
B1 C38 H11 105.3(19)
B1 C38 H12 113.6(17)
H11 C38 H12 111.(3)
B1 C38 H13 108.(2)
H11 C38 H13 110.(3)
H12 C38 H13 109.(3)
C14 N1 C10 111.0(3)
C14 N1 C13 110.2(3)
C10 N1 C13 103.5(3)
C14 N1 Mg1 100.2(2)
C10 N1 Mg1 114.0(2)
C13 N1 Mg1 118.1(2)
C19 N2 C16 102.3(3)
C19 N2 C15 110.0(3)
C16 N2 C15 110.8(3)
C19 N2 Mg1 121.7(2)
C16 N2 Mg1 107.7(2)
C15 N2 Mg1 104.27(19)
Si2 Si1 Si4 108.72(5)
Si2 Si1 Si3 102.97(5)
Si4 Si1 Si3 103.76(5)
Si2 Si1 Mg1 109.88(5)
Si4 Si1 Mg1 117.11(5)
Si3 Si1 Mg1 113.33(5)
C3 Si2 C1 108.04(18)
C3 Si2 C2 107.93(18)
C1 Si2 C2 105.0(2)
C3 Si2 Si1 112.90(13)
C1 Si2 Si1 113.42(13)
C2 Si2 Si1 109.12(14)
C6 Si3 C4 107.71(19)
C6 Si3 C5 105.90(19)
C4 Si3 C5 104.87(19)
C6 Si3 Si1 110.76(13)
C4 Si3 Si1 112.35(14)
C5 Si3 Si1 114.74(14)
C8 Si4 C7 106.98(18)
C8 Si4 C9 106.98(19)
C7 Si4 C9 106.73(18)
C8 Si4 Si1 114.01(14)
C7 Si4 Si1 111.49(13)
C9 Si4 Si1 110.28(13)

loop_
_geom_bond_atom_site_label_1
_geom_bond_atom_site_label_2
_geom_bond_distance
Mg1 N2 2.177(3)
Mg1 N1 2.191(3)
Mg1 Si1 2.6022(15)
Mg1 C14 2.855(4)
Mg1 H11 2.34(3)
Mg1 H12 2.21(3)
B1 C26 1.646(5)
B1 C38 1.656(5)
B1 C32 1.657(5)
B1 C20 1.661(5)
C1 Si2 1.873(4)
C1 H1A 0.98
C1 H1B 0.98
C1 H1C 0.98
C2 Si2 1.876(4)
C2 H2A 0.98
C2 H2B 0.98
C2 H2C 0.98
C3 Si2 1.871(4)
C3 H3A 0.98
C3 H3B 0.98
C3 H3C 0.98
C4 Si3 1.878(4)
C4 H4A 0.98
C4 H4B 0.98
C4 H4C 0.98
C5 Si3 1.879(4)
C5 H5A 0.98
C5 H5B 0.98
C5 H5C 0.98
C6 Si3 1.869(4)
C6 H6A 0.98
C6 H6B 0.98
C6 H6C 0.98
C7 Si4 1.874(4)
C7 H7A 0.98
C7 H7B 0.98
C7 H7C 0.98
C8 Si4 1.870(4)
C8 H8A 0.98
C8 H8B 0.98
C8 H8C 0.98
C9 Si4 1.885(4)
C9 H9A 0.98
C9 H9B 0.98
C9 H9C 0.98
C10 N1 1.483(4)
C10 C11 1.511(5)
C10 H10A 0.99
C10 H10B 0.99
C11 C12 1.518(6)
C11 H11A 0.99
C11 H11B 0.99
C12 C13 1.528(5)
C12 H12A 0.99
C12 H12B 0.99
C13 N1 1.495(4)
C13 H13A 0.99
C13 H13B 0.99
C14 N1 1.482(4)
C14 C15 1.507(5)
C14 H14A 0.99
C14 H14B 0.99
C15 N2 1.500(4)
C15 H15A 0.99
C15 H15B 0.99
C16 N2 1.499(4)
C16 C17 1.514(5)
C16 H16A 0.99
C16 H16B 0.99
C17 C18 1.529(5)
C17 H17A 0.99
C17 H17B 0.99
C18 C19 1.516(5)
C18 H18A 0.99
C18 H18B 0.99
C19 N2 1.488(4)
C19 H19A 0.99
C19 H19B 0.99
C20 C21 1.385(4)
C20 C25 1.392(4)
C21 F1 1.367(4)
C21 C22 1.373(4)
C22 F2 1.348(4)
C22 C23 1.368(5)
C23 F3 1.350(4)
C23 C24 1.373(5)
C24 F4 1.346(4)
C24 C25 1.377(4)
C25 F5 1.357(4)
C26 C27 1.378(5)
C26 C31 1.387(5)
C27 F6 1.361(4)
C27 C28 1.372(5)
C28 F7 1.347(4)
C28 C29 1.377(5)
C29 F8 1.348(4)
C29 C30 1.364(5)
C30 F9 1.344(4)
C30 C31 1.364(5)
C31 F10 1.361(4)
C32 C33 1.390(5)
C32 C37 1.393(4)
C33 F11 1.358(4)
C33 C34 1.367(5)
C34 F12 1.349(4)
C34 C35 1.373(5)
C35 F13 1.349(4)
C35 C36 1.367(5)
C36 F14 1.345(4)
C36 C37 1.377(5)
C37 F15 1.349(4)
C38 H11 0.95(3)
C38 H12 1.06(3)
C38 H13 0.88(3)
Si1 Si2 2.3565(15)
Si1 Si4 2.3567(14)
Si1 Si3 2.3625(15)
